data_7036680
loop_
_publ_author_name
'Shen, Hai-Yun'
'Wang, Wen-Min'
'Bi, Yan-Xia'
'Gao, Hong-Ling'
'Liu, Shuang'
'Cui, Jian-Zhong'

_publ_section_title
;
 Luminescence, magnetocaloric effect and single-molecule magnet behavior
 in lanthanide complexes based on a tridentate ligand derived from
 8-hydroxyquinoline.
;
_journal_issue 43
_journal_name_full 'Dalton transactions (Cambridge, England : 2003)'
_journal_page_first 18893
_journal_page_last 18901
_journal_paper_doi 10.1039/c5dt02894a
_journal_volume 44
_journal_year 2015
_chemical_formula_sum 'C26 H11 F12 Lu N2 O5 S'
_chemical_formula_weight 866.40
_chemical_name_systematic
; 
 ? 
;
_space_group_IT_number 15
_symmetry_cell_setting monoclinic
_symmetry_space_group_name_Hall '-C 2yc'
_symmetry_space_group_name_H-M 'C 1 2/c 1'
_atom_sites_solution_hydrogens geom
_atom_sites_solution_primary direct
_atom_sites_solution_secondary difmap
_audit_creation_method SHELXL-97
_audit_update_record
;
2015-09-10 deposited with the CCDC.
2015-09-29 downloaded from the CCDC.
;
_cell_angle_alpha 90.00
_cell_angle_beta 105.32(3)
_cell_angle_gamma 90.00
_cell_formula_units_Z 8
_cell_length_a 23.323(5)
_cell_length_b 12.666(3)
_cell_length_c 20.143(4)
_cell_measurement_reflns_used 8850
_cell_measurement_temperature 113(2)
_cell_measurement_theta_max 27.8704
_cell_measurement_theta_min 1.8369
_cell_volume 5739(2)
_computing_cell_refinement crystalclear
_computing_data_collection crystalclear
_computing_data_reduction crystalclear
_computing_molecular_graphics 'Bruker SHELXTL'
_computing_publication_material 'Bruker SHELXTL'
_computing_structure_refinement 'SHELXL-97 (Sheldrick, 1997)'
_computing_structure_solution 'SHELXS-97 (Sheldrick, 1990)'
_diffrn_ambient_temperature 113(2)
_diffrn_measured_fraction_theta_full 0.992
_diffrn_measured_fraction_theta_max 0.992
_diffrn_measurement_device_type 'rigaku saturn'
_diffrn_measurement_method '\w scans'
_diffrn_radiation_monochromator graphite
_diffrn_radiation_source 'fine-focus sealed tube'
_diffrn_radiation_type MoK\a
_diffrn_radiation_wavelength 0.71073
_diffrn_reflns_av_R_equivalents 0.0466
_diffrn_reflns_av_sigmaI/netI 0.0422
_diffrn_reflns_limit_h_max 30
_diffrn_reflns_limit_h_min -30
_diffrn_reflns_limit_k_max 16
_diffrn_reflns_limit_k_min -16
_diffrn_reflns_limit_l_max 22
_diffrn_reflns_limit_l_min -26
_diffrn_reflns_number 28997
_diffrn_reflns_theta_full 27.94
_diffrn_reflns_theta_max 27.94
_diffrn_reflns_theta_min 1.81
_diffrn_standards_decay_% 0
_diffrn_standards_interval_count 0
_diffrn_standards_interval_time 0
_diffrn_standards_number 0
_exptl_absorpt_coefficient_mu 3.632
_exptl_absorpt_correction_T_max 0.6697
_exptl_absorpt_correction_T_min 0.5303
_exptl_absorpt_correction_type multi-scan
_exptl_absorpt_process_details crystalclear
_exptl_crystal_colour yellow
_exptl_crystal_density_diffrn 2.006
_exptl_crystal_density_method 'not measured'
_exptl_crystal_description block
_exptl_crystal_F_000 3328
_exptl_crystal_size_max 0.20
_exptl_crystal_size_mid 0.18
_exptl_crystal_size_min 0.12
_refine_diff_density_max 1.041
_refine_diff_density_min -1.977
_refine_diff_density_rms 0.268
_refine_ls_extinction_method none
_refine_ls_goodness_of_fit_ref 1.116
_refine_ls_hydrogen_treatment mixed
_refine_ls_matrix_type full
_refine_ls_number_parameters 480
_refine_ls_number_reflns 6849
_refine_ls_number_restraints 120
_refine_ls_restrained_S_all 1.168
_refine_ls_R_factor_all 0.0337
_refine_ls_R_factor_gt 0.0286
_refine_ls_shift/su_max 0.001
_refine_ls_shift/su_mean 0.000
_refine_ls_structure_factor_coef Fsqd
_refine_ls_weighting_details 'calc w=1/[\s^2^(Fo^2^)+(0.0402P)^2^+0.0000P] where P=(Fo^2^+2Fc^2^)/3'
_refine_ls_weighting_scheme calc
_refine_ls_wR_factor_gt 0.0750
_refine_ls_wR_factor_ref 0.0771
_reflns_number_gt 6004
_reflns_number_total 6849
_reflns_threshold_expression >2sigma(I)
_cod_data_source_file c5dt02894a2.cif
_cod_data_source_block 7
_cod_depositor_comments
;
The following automatic conversions were performed:

'_symmetry_cell_setting' value 'Monoclinic' changed to 'monoclinic'
according to
/usr/data/users/saulius/crontab/automatic-downloads/rss-feeds/RSC/lib/dictionaries/cif_core.dic
dictionary named 'cif_core.dic' version 2.4.2 from 2011-04-26.

'_exptl_absorpt_correction_type' value 'MULTI-SCAN' changed to
'multi-scan' according to
/usr/data/users/saulius/crontab/automatic-downloads/rss-feeds/RSC/lib/dictionaries/cif_core.dic
dictionary named 'cif_core.dic' version 2.4.2 from 2011-04-26.

Automatic conversion script
Id: cif_fix_values 3271 2015-04-21 07:52:19Z andrius 

 Adding full bibliography for 7036674--7036680.cif.
;
_cod_original_sg_symbol_H-M C2/c
_cod_database_code 7036680

loop_
_symmetry_equiv_pos_as_xyz
'x, y, z'
'-x, y, -z+1/2'
'x+1/2, y+1/2, z'
'-x+1/2, y+1/2, -z+1/2'
'-x, -y, -z'
'x, -y, z-1/2'
'-x+1/2, -y+1/2, -z'
'x+1/2, -y+1/2, z-1/2'

loop_
_atom_site_label
_atom_site_type_symbol
_atom_site_fract_x
_atom_site_fract_y
_atom_site_fract_z
_atom_site_U_iso_or_equiv
_atom_site_adp_type
_atom_site_occupancy
_atom_site_symmetry_multiplicity
_atom_site_calc_flag
_atom_site_refinement_flags
_atom_site_disorder_assembly
_atom_site_disorder_group
Lu1 Lu 0.328221(6) 0.206156(10) 0.017051(7) 0.01336(6) Uani 1 1 d . . .
S1 S 0.50080(4) -0.03075(7) 0.10843(5) 0.02182(19) Uani 1 1 d . . .
F1 F 0.2551(2) -0.0928(3) -0.1440(3) 0.0387(13) Uani 0.743(11) 1 d PDU A 1
F2 F 0.18600(17) 0.0208(4) -0.1754(4) 0.069(2) Uani 0.743(11) 1 d PDU A 1
F3 F 0.2445(3) -0.0139(4) -0.23843(18) 0.0573(19) Uani 0.743(11) 1 d PDU A 1
F1' F 0.1946(5) -0.0143(11) -0.1393(6) 0.044(4) Uani 0.257(11) 1 d PDU A 2
F2' F 0.2070(6) 0.0327(9) -0.2345(4) 0.044(4) Uani 0.257(11) 1 d PDU A 2
F3' F 0.2604(6) -0.0909(8) -0.1766(9) 0.057(5) Uani 0.257(11) 1 d PDU A 2
F4 F 0.4184(2) 0.2103(2) -0.2126(2) 0.0433(12) Uani 0.861(13) 1 d PDU A 3
F5 F 0.35632(18) 0.3351(4) -0.2266(2) 0.0475(14) Uani 0.861(13) 1 d PDU A 3
F6 F 0.4324(3) 0.3382(6) -0.14054(19) 0.073(2) Uani 0.861(13) 1 d PDU A 3
F4' F 0.3980(11) 0.236(2) -0.2375(9) 0.049(8) Uani 0.139(13) 1 d PDU A 4
F5' F 0.3746(10) 0.3763(12) -0.1927(14) 0.039(7) Uani 0.139(13) 1 d PDU A 4
F6' F 0.4503(6) 0.2885(19) -0.1403(10) 0.035(6) Uani 0.139(13) 1 d PDU A 4
F7 F 0.47578(12) 0.48546(19) 0.05717(13) 0.0446(7) Uani 1 1 d . . .
F8 F 0.43200(15) 0.56018(19) 0.12332(17) 0.0667(10) Uani 1 1 d . . .
F9 F 0.50982(14) 0.4710(3) 0.16543(16) 0.0838(13) Uani 1 1 d U . .
F10 F 0.41427(15) 0.2629(3) 0.30451(13) 0.0646(10) Uani 1 1 d . . .
F11 F 0.32352(15) 0.2252(3) 0.26276(15) 0.0630(9) Uani 1 1 d . . .
F12 F 0.38899(16) 0.1135(2) 0.25600(13) 0.0609(9) Uani 1 1 d . . .
O1 O 0.23479(10) 0.16356(17) 0.02933(11) 0.0151(5) Uani 1 1 d . . .
O2 O 0.28511(11) 0.09176(18) -0.07226(12) 0.0200(5) Uani 1 1 d . . .
O3 O 0.36929(11) 0.23872(19) -0.07320(12) 0.0191(5) Uani 1 1 d . . .
O4 O 0.39203(10) 0.34484(18) 0.05710(11) 0.0168(5) Uani 1 1 d . . .
O5 O 0.33921(11) 0.22102(18) 0.13321(12) 0.0197(5) Uani 1 1 d . . .
N1 N 0.32907(12) 0.0347(2) 0.06799(14) 0.0167(6) Uani 1 1 d . . .
N2 N 0.42958(12) 0.1198(2) 0.05067(14) 0.0159(6) Uani 1 1 d . . .
C1 C 0.27710(15) 0.0001(3) 0.07737(17) 0.0177(7) Uani 1 1 d . . .
C2 C 0.22674(15) 0.0686(3) 0.05720(16) 0.0165(7) Uani 1 1 d . . .
C3 C 0.17434(16) 0.0340(3) 0.06849(17) 0.0202(7) Uani 1 1 d . . .
H3 H 0.1401 0.0776 0.0553 0.024 Uiso 1 1 calc R . .
C4 C 0.17009(17) -0.0648(3) 0.09906(18) 0.0227(8) Uani 1 1 d . . .
H4 H 0.1332 -0.0855 0.1066 0.027 Uiso 1 1 calc R . .
C5 C 0.21752(17) -0.1311(3) 0.11800(18) 0.0235(8) Uani 1 1 d . . .
H5 H 0.2134 -0.1979 0.1377 0.028 Uiso 1 1 calc R . .
C6 C 0.27268(16) -0.1002(3) 0.10827(17) 0.0199(7) Uani 1 1 d . . .
C7 C 0.32516(18) -0.1603(3) 0.12907(19) 0.0263(8) Uani 1 1 d . . .
H7 H 0.3240 -0.2281 0.1489 0.032 Uiso 1 1 calc R . .
C8 C 0.37746(17) -0.1224(3) 0.12109(18) 0.0236(8) Uani 1 1 d . . .
H8 H 0.4130 -0.1626 0.1357 0.028 Uiso 1 1 calc R . .
C9 C 0.37799(15) -0.0229(3) 0.09097(16) 0.0176(7) Uani 1 1 d . . .
C10 C 0.43145(15) 0.0275(3) 0.08092(17) 0.0181(7) Uani 1 1 d . . .
C11 C 0.48659(15) 0.1490(3) 0.04599(17) 0.0179(7) Uani 1 1 d . . .
C12 C 0.50109(16) 0.2406(3) 0.01543(18) 0.0189(7) Uani 1 1 d . . .
H12 H 0.4717 0.2920 -0.0037 0.023 Uiso 1 1 calc R . .
C13 C 0.55978(16) 0.2540(3) 0.01394(18) 0.0221(8) Uani 1 1 d . . .
H13 H 0.5705 0.3158 -0.0067 0.027 Uiso 1 1 calc R . .
C14 C 0.60351(17) 0.1792(3) 0.04188(19) 0.0242(8) Uani 1 1 d . . .
H14 H 0.6432 0.1904 0.0394 0.029 Uiso 1 1 calc R . .
C15 C 0.58977(16) 0.0892(3) 0.07301(19) 0.0239(8) Uani 1 1 d . . .
H15 H 0.6194 0.0385 0.0926 0.029 Uiso 1 1 calc R . .
C16 C 0.53089(16) 0.0752(3) 0.07473(17) 0.0194(7) Uani 1 1 d . . .
C17 C 0.23984(17) 0.0016(3) -0.17304(18) 0.0285(9) Uani 1 1 d D . .
C18 C 0.28271(16) 0.0861(3) -0.13480(18) 0.0214(8) Uani 1 1 d . A .
C19 C 0.31523(18) 0.1441(3) -0.17087(18) 0.0280(9) Uani 1 1 d . . .
H19 H 0.3091 0.1341 -0.2190 0.034 Uiso 1 1 calc R A .
C20 C 0.35672(17) 0.2165(3) -0.13566(19) 0.0213(8) Uani 1 1 d . A .
C21 C 0.39275(17) 0.2768(3) -0.17812(18) 0.0266(9) Uani 1 1 d D . .
C22 C 0.46054(18) 0.4727(3) 0.11524(19) 0.0260(8) Uani 1 1 d . . .
C23 C 0.42147(14) 0.3762(3) 0.11523(17) 0.0167(7) Uani 1 1 d . . .
C24 C 0.42097(16) 0.3347(3) 0.17878(18) 0.0221(8) Uani 1 1 d . . .
H24 H 0.4492 0.3575 0.2194 0.026 Uiso 1 1 calc R . .
C25 C 0.37825(16) 0.2587(3) 0.18210(18) 0.0185(7) Uani 1 1 d . . .
C26 C 0.3772(2) 0.2156(3) 0.2525(2) 0.0294(9) Uani 1 1 d . . .

loop_
_atom_site_aniso_label
_atom_site_aniso_U_11
_atom_site_aniso_U_22
_atom_site_aniso_U_33
_atom_site_aniso_U_23
_atom_site_aniso_U_13
_atom_site_aniso_U_12
Lu1 0.01312(9) 0.01365(9) 0.01243(9) 0.00148(5) 0.00183(6) -0.00175(6)
S1 0.0197(5) 0.0209(4) 0.0219(5) 0.0036(4) 0.0004(4) 0.0053(4)
F1 0.051(3) 0.0148(17) 0.040(3) -0.0069(15) -0.006(2) -0.0076(15)
F2 0.0159(19) 0.054(3) 0.121(6) -0.049(3) -0.011(3) 0.0060(19)
F3 0.084(4) 0.059(3) 0.027(2) -0.0161(18) 0.011(2) -0.037(3)
F1' 0.025(6) 0.058(7) 0.046(7) -0.016(5) 0.007(5) -0.016(5)
F2' 0.054(8) 0.046(6) 0.019(5) 0.009(4) -0.012(5) -0.030(6)
F3' 0.041(6) 0.054(7) 0.072(9) -0.041(6) 0.008(6) 0.015(5)
F4 0.052(3) 0.0404(19) 0.049(2) 0.0144(16) 0.034(2) 0.0166(16)
F5 0.054(2) 0.044(2) 0.050(3) 0.033(2) 0.022(2) 0.0150(19)
F6 0.098(4) 0.096(4) 0.031(2) -0.016(2) 0.027(2) -0.080(3)
F4' 0.059(11) 0.055(11) 0.031(10) -0.011(8) 0.008(8) -0.018(8)
F5' 0.046(10) 0.036(9) 0.044(11) 0.020(7) 0.026(8) 0.007(7)
F6' 0.030(9) 0.038(10) 0.036(9) 0.014(7) 0.008(7) -0.017(7)
F7 0.0597(18) 0.0396(14) 0.0436(15) -0.0072(12) 0.0299(14) -0.0281(13)
F8 0.092(3) 0.0194(13) 0.111(3) -0.0113(15) 0.067(2) -0.0113(14)
F9 0.067(2) 0.089(2) 0.063(2) 0.0431(18) -0.0400(16) -0.0619(19)
F10 0.094(3) 0.075(2) 0.0165(13) 0.0034(13) 0.0007(15) -0.046(2)
F11 0.068(2) 0.093(2) 0.0420(17) 0.0064(15) 0.0381(17) -0.0008(18)
F12 0.113(3) 0.0369(15) 0.0311(14) 0.0169(12) 0.0156(16) 0.0120(17)
O1 0.0180(12) 0.0100(10) 0.0166(12) 0.0052(9) 0.0032(10) -0.0014(9)
O2 0.0200(13) 0.0181(12) 0.0204(13) -0.0004(10) 0.0027(10) -0.0024(10)
O3 0.0193(13) 0.0226(12) 0.0144(12) 0.0001(10) 0.0028(10) -0.0030(11)
O4 0.0185(13) 0.0170(12) 0.0128(11) 0.0008(9) 0.0004(10) -0.0023(10)
O5 0.0205(13) 0.0225(13) 0.0166(13) -0.0022(10) 0.0057(11) -0.0033(10)
N1 0.0149(15) 0.0169(14) 0.0160(14) 0.0020(11) 0.0000(12) 0.0004(12)
N2 0.0158(14) 0.0168(14) 0.0138(14) 0.0003(11) 0.0012(11) 0.0011(12)
C1 0.0203(18) 0.0161(16) 0.0154(17) 0.0012(13) 0.0025(14) -0.0014(14)
C2 0.0194(18) 0.0147(16) 0.0132(16) 0.0014(13) 0.0005(14) -0.0047(14)
C3 0.0206(19) 0.0184(17) 0.0208(18) 0.0046(14) 0.0039(15) -0.0008(14)
C4 0.025(2) 0.0232(19) 0.0202(18) 0.0016(15) 0.0068(16) -0.0122(16)
C5 0.032(2) 0.0186(18) 0.0206(18) 0.0069(14) 0.0081(16) -0.0045(16)
C6 0.0250(19) 0.0165(17) 0.0157(17) 0.0036(13) 0.0009(15) -0.0038(15)
C7 0.036(2) 0.0182(18) 0.023(2) 0.0088(15) 0.0057(17) 0.0011(17)
C8 0.025(2) 0.0206(18) 0.0241(19) 0.0075(15) 0.0043(16) 0.0067(16)
C9 0.0214(18) 0.0158(16) 0.0139(17) 0.0010(13) 0.0017(14) 0.0009(14)
C10 0.0185(18) 0.0193(17) 0.0142(16) -0.0005(14) 0.0007(14) 0.0028(14)
C11 0.0122(16) 0.0206(17) 0.0192(17) -0.0020(14) 0.0013(14) 0.0001(14)
C12 0.0183(18) 0.0197(17) 0.0189(18) -0.0022(14) 0.0051(15) 0.0006(14)
C13 0.0201(19) 0.0246(18) 0.0209(19) -0.0027(15) 0.0039(16) -0.0050(16)
C14 0.0181(19) 0.0272(19) 0.028(2) -0.0071(16) 0.0064(16) -0.0028(15)
C15 0.0147(18) 0.030(2) 0.0228(19) -0.0037(16) -0.0016(15) 0.0052(15)
C16 0.0190(18) 0.0222(18) 0.0142(17) -0.0040(14) -0.0006(14) 0.0040(15)
C17 0.033(2) 0.025(2) 0.022(2) -0.0031(16) -0.0022(18) -0.0062(17)
C18 0.0219(19) 0.0152(17) 0.0216(19) -0.0021(14) -0.0038(15) 0.0001(14)
C19 0.041(2) 0.027(2) 0.0117(17) -0.0018(15) 0.0005(17) -0.0093(18)
C20 0.025(2) 0.0218(18) 0.0163(18) 0.0045(14) 0.0046(16) 0.0008(15)
C21 0.035(2) 0.030(2) 0.0159(19) -0.0004(15) 0.0089(17) -0.0058(18)
C22 0.029(2) 0.026(2) 0.0191(19) -0.0008(15) 0.0002(16) -0.0089(17)
C23 0.0133(16) 0.0170(16) 0.0181(17) 0.0002(13) 0.0011(14) 0.0008(14)
C24 0.0190(19) 0.0284(19) 0.0151(18) 0.0004(15) -0.0020(15) -0.0063(16)
C25 0.0200(18) 0.0187(17) 0.0159(17) -0.0003(14) 0.0032(15) 0.0020(15)
C26 0.041(3) 0.030(2) 0.018(2) 0.0020(16) 0.0089(19) -0.0079(18)

loop_
_atom_type_symbol
_atom_type_description
_atom_type_scat_dispersion_real
_atom_type_scat_dispersion_imag
_atom_type_scat_source
C C 0.0033 0.0016 'International Tables Vol C Tables 4.2.6.8 and 6.1.1.4'
H H 0.0000 0.0000 'International Tables Vol C Tables 4.2.6.8 and 6.1.1.4'
N N 0.0061 0.0033 'International Tables Vol C Tables 4.2.6.8 and 6.1.1.4'
O O 0.0106 0.0060 'International Tables Vol C Tables 4.2.6.8 and 6.1.1.4'
F F 0.0171 0.0103 'International Tables Vol C Tables 4.2.6.8 and 6.1.1.4'
S S 0.1246 0.1234 'International Tables Vol C Tables 4.2.6.8 and 6.1.1.4'
Lu Lu -0.4720 5.8584 'International Tables Vol C Tables 4.2.6.8 and 6.1.1.4'

loop_
_geom_angle_atom_site_label_1
_geom_angle_atom_site_label_2
_geom_angle_atom_site_label_3
_geom_angle
_geom_angle_site_symmetry_1
_geom_angle_site_symmetry_3
O1 Lu1 O5 104.41(8) 7 .
O1 Lu1 O3 84.43(8) 7 .
O5 Lu1 O3 146.34(9) . .
O1 Lu1 O4 82.90(9) 7 .
O5 Lu1 O4 72.11(8) . .
O3 Lu1 O4 77.01(8) . .
O1 Lu1 O1 71.65(9) 7 .
O5 Lu1 O1 76.42(9) . .
O3 Lu1 O1 136.33(8) . .
O4 Lu1 O1 132.63(8) . .
O1 Lu1 O2 91.98(8) 7 .
O5 Lu1 O2 138.64(8) . .
O3 Lu1 O2 71.68(8) . .
O4 Lu1 O2 148.63(8) . .
O1 Lu1 O2 73.20(8) . .
O1 Lu1 N1 140.75(9) 7 .
O5 Lu1 N1 69.63(9) . .
O3 Lu1 N1 122.75(9) . .
O4 Lu1 N1 127.46(9) . .
O1 Lu1 N1 69.26(9) . .
O2 Lu1 N1 73.71(9) . .
O1 Lu1 N2 153.24(9) 7 .
O5 Lu1 N2 85.29(9) . .
O3 Lu1 N2 74.62(9) . .
O4 Lu1 N2 76.39(9) . .
O1 Lu1 N2 135.11(8) . .
O2 Lu1 N2 96.91(9) . .
N1 Lu1 N2 65.97(9) . .
O1 Lu1 Lu1 36.53(6) 7 7
O5 Lu1 Lu1 90.20(7) . 7
O3 Lu1 Lu1 113.25(6) . 7
O4 Lu1 Lu1 110.48(6) . 7
O1 Lu1 Lu1 35.12(5) . 7
O2 Lu1 Lu1 80.77(6) . 7
N1 Lu1 Lu1 104.32(7) . 7
N2 Lu1 Lu1 170.21(6) . 7
C10 S1 C16 89.17(17) . .
C2 O1 Lu1 132.5(2) . 7
C2 O1 Lu1 119.0(2) . .
Lu1 O1 Lu1 108.35(9) 7 .
C18 O2 Lu1 135.4(2) . .
C20 O3 Lu1 136.1(2) . .
C23 O4 Lu1 135.3(2) . .
C25 O5 Lu1 134.3(2) . .
C9 N1 C1 119.5(3) . .
C9 N1 Lu1 123.7(2) . .
C1 N1 Lu1 116.6(2) . .
C10 N2 C11 110.4(3) . .
C10 N2 Lu1 115.0(2) . .
C11 N2 Lu1 134.5(2) . .
N1 C1 C6 121.4(3) . .
N1 C1 C2 117.6(3) . .
C6 C1 C2 121.0(3) . .
O1 C2 C3 125.2(3) . .
O1 C2 C1 117.5(3) . .
C3 C2 C1 117.3(3) . .
C2 C3 C4 121.7(3) . .
C2 C3 H3 119.2 . .
C4 C3 H3 119.2 . .
C5 C4 C3 121.6(3) . .
C5 C4 H4 119.2 . .
C3 C4 H4 119.2 . .
C4 C5 C6 119.7(3) . .
C4 C5 H5 120.2 . .
C6 C5 H5 120.2 . .
C5 C6 C7 124.3(3) . .
C5 C6 C1 118.7(3) . .
C7 C6 C1 116.9(3) . .
C8 C7 C6 120.7(3) . .
C8 C7 H7 119.7 . .
C6 C7 H7 119.7 . .
C7 C8 C9 118.7(3) . .
C7 C8 H8 120.7 . .
C9 C8 H8 120.7 . .
N1 C9 C8 122.7(3) . .
N1 C9 C10 113.4(3) . .
C8 C9 C10 123.9(3) . .
N2 C10 C9 121.8(3) . .
N2 C10 S1 116.2(3) . .
C9 C10 S1 122.0(3) . .
C12 C11 C16 119.9(3) . .
C12 C11 N2 126.2(3) . .
C16 C11 N2 113.8(3) . .
C13 C12 C11 117.8(3) . .
C13 C12 H12 121.1 . .
C11 C12 H12 121.1 . .
C12 C13 C14 121.8(4) . .
C12 C13 H13 119.1 . .
C14 C13 H13 119.1 . .
C15 C14 C13 120.7(4) . .
C15 C14 H14 119.6 . .
C13 C14 H14 119.6 . .
C14 C15 C16 117.7(3) . .
C14 C15 H15 121.1 . .
C16 C15 H15 121.1 . .
C15 C16 C11 121.9(3) . .
C15 C16 S1 127.7(3) . .
C11 C16 S1 110.3(3) . .
F2 C17 F3' 123.8(7) . .
F2 C17 F2' 65.6(5) . .
F3' C17 F2' 110.6(6) . .
F2 C17 F1 109.5(4) . .
F3' C17 F1 30.9(7) . .
F2' C17 F1 133.8(6) . .
F2 C17 F3 108.8(4) . .
F3' C17 F3 71.7(7) . .
F2' C17 F3 47.0(6) . .
F1 C17 F3 102.3(3) . .
F2 C17 F1' 35.6(4) . .
F3' C17 F1' 103.6(6) . .
F2' C17 F1' 99.8(5) . .
F1 C17 F1' 78.9(6) . .
F3 C17 F1' 134.8(6) . .
F2 C17 C18 113.3(4) . .
F3' C17 C18 117.8(7) . .
F2' C17 C18 113.6(5) . .
F1 C17 C18 110.1(3) . .
F3 C17 C18 112.3(3) . .
F1' C17 C18 109.3(6) . .
O2 C18 C19 127.7(3) . .
O2 C18 C17 113.4(3) . .
C19 C18 C17 118.8(3) . .
C20 C19 C18 119.1(3) . .
C20 C19 H19 120.5 . .
C18 C19 H19 120.5 . .
O3 C20 C19 127.8(3) . .
O3 C20 C21 115.4(3) . .
C19 C20 C21 116.8(3) . .
F6 C21 F4 109.7(4) . .
F6 C21 F5 108.4(4) . .
F4 C21 F5 104.8(3) . .
F6 C21 F4' 122.5(10) . .
F4 C21 F4' 29.4(12) . .
F5 C21 F4' 75.5(13) . .
F6 C21 F5' 72.3(10) . .
F4 C21 F5' 130.0(9) . .
F5 C21 F5' 38.3(11) . .
F4' C21 F5' 105.4(8) . .
F6 C21 F6' 32.9(9) . .
F4 C21 F6' 81.4(11) . .
F5 C21 F6' 133.6(9) . .
F4' C21 F6' 103.5(8) . .
F5' C21 F6' 103.1(8) . .
F6 C21 C20 112.5(3) . .
F4 C21 C20 111.1(3) . .
F5 C21 C20 110.1(3) . .
F4' C21 C20 119.6(11) . .
F5' C21 C20 113.5(8) . .
F6' C21 C20 110.0(10) . .
F9 C22 F7 107.3(3) . .
F9 C22 F8 106.5(3) . .
F7 C22 F8 105.6(3) . .
F9 C22 C23 112.8(3) . .
F7 C22 C23 113.5(3) . .
F8 C22 C23 110.5(3) . .
O4 C23 C24 127.2(3) . .
O4 C23 C22 115.7(3) . .
C24 C23 C22 117.0(3) . .
C23 C24 C25 119.0(3) . .
C23 C24 H24 120.5 . .
C25 C24 H24 120.5 . .
O5 C25 C24 127.3(3) . .
O5 C25 C26 114.1(3) . .
C24 C25 C26 118.5(3) . .
F10 C26 F12 108.7(4) . .
F10 C26 F11 106.5(4) . .
F12 C26 F11 105.9(3) . .
F10 C26 C25 114.1(3) . .
F12 C26 C25 110.2(3) . .
F11 C26 C25 111.1(4) . .

loop_
_geom_bond_atom_site_label_1
_geom_bond_atom_site_label_2
_geom_bond_distance
_geom_bond_site_symmetry_2
Lu1 O1 2.243(2) 7
Lu1 O5 2.293(2) .
Lu1 O3 2.305(2) .
Lu1 O4 2.306(2) .
Lu1 O1 2.321(2) .
Lu1 O2 2.322(2) .
Lu1 N1 2.399(3) .
Lu1 N2 2.529(3) .
Lu1 Lu1 3.7004(8) 7
S1 C10 1.730(3) .
S1 C16 1.734(4) .
F1 C17 1.338(5) .
F2 C17 1.267(5) .
F3 C17 1.364(5) .
F1' C17 1.411(8) .
F2' C17 1.331(7) .
F3' C17 1.276(8) .
F4 C21 1.330(4) .
F5 C21 1.335(5) .
F6 C21 1.290(5) .
F4' C21 1.337(9) .
F5' C21 1.338(9) .
F6' C21 1.364(9) .
F7 C22 1.319(4) .
F8 C22 1.324(5) .
F9 C22 1.315(4) .
F10 C26 1.313(5) .
F11 C26 1.326(5) .
F12 C26 1.320(4) .
O1 C2 1.361(4) .
O1 Lu1 2.243(2) 7
O2 C18 1.248(4) .
O3 C20 1.246(4) .
O4 C23 1.255(4) .
O5 C25 1.246(4) .
N1 C9 1.330(4) .
N1 C1 1.349(4) .
N2 C10 1.314(4) .
N2 C11 1.407(4) .
C1 C6 1.430(5) .
C1 C2 1.431(5) .
C2 C3 1.373(5) .
C3 C4 1.409(5) .
C3 H3 0.9500 .
C4 C5 1.361(5) .
C4 H4 0.9500 .
C5 C6 1.407(5) .
C5 H5 0.9500 .
C6 C7 1.408(5) .
C7 C8 1.359(5) .
C7 H7 0.9500 .
C8 C9 1.401(5) .
C8 H8 0.9500 .
C9 C10 1.461(5) .
C11 C12 1.396(5) .
C11 C16 1.400(5) .
C12 C13 1.387(5) .
C12 H12 0.9500 .
C13 C14 1.397(5) .
C13 H13 0.9500 .
C14 C15 1.379(5) .
C14 H14 0.9500 .
C15 C16 1.394(5) .
C15 H15 0.9500 .
C17 C18 1.527(5) .
C18 C19 1.390(5) .
C19 C20 1.385(5) .
C19 H19 0.9500 .
C20 C21 1.549(5) .
C22 C23 1.525(5) .
C23 C24 1.387(5) .
C24 C25 1.399(5) .
C24 H24 0.9500 .
C25 C26 1.527(5) .

loop_
_geom_torsion_atom_site_label_1
_geom_torsion_atom_site_label_2
_geom_torsion_atom_site_label_3
_geom_torsion_atom_site_label_4
_geom_torsion
_geom_torsion_site_symmetry_1
_geom_torsion_site_symmetry_4
O1 Lu1 O1 C2 176.2(3) 7 .
O5 Lu1 O1 C2 -73.3(2) . .
O3 Lu1 O1 C2 115.9(2) . .
O4 Lu1 O1 C2 -122.6(2) . .
O2 Lu1 O1 C2 78.3(2) . .
N1 Lu1 O1 C2 -0.3(2) . .
N2 Lu1 O1 C2 -4.5(3) . .
Lu1 Lu1 O1 C2 176.2(3) 7 .
O1 Lu1 O1 Lu1 0.0 7 7
O5 Lu1 O1 Lu1 110.48(10) . 7
O3 Lu1 O1 Lu1 -60.29(15) . 7
O4 Lu1 O1 Lu1 61.16(14) . 7
O2 Lu1 O1 Lu1 -97.94(10) . 7
N1 Lu1 O1 Lu1 -176.47(12) . 7
N2 Lu1 O1 Lu1 179.24(9) . 7
O1 Lu1 O2 C18 68.9(3) 7 .
O5 Lu1 O2 C18 -176.5(3) . .
O3 Lu1 O2 C18 -14.6(3) . .
O4 Lu1 O2 C18 -10.7(4) . .
O1 Lu1 O2 C18 139.0(3) . .
N1 Lu1 O2 C18 -148.2(3) . .
N2 Lu1 O2 C18 -85.8(3) . .
Lu1 Lu1 O2 C18 103.8(3) 7 .
O1 Lu1 O3 C20 -78.5(3) 7 .
O5 Lu1 O3 C20 173.8(3) . .
O4 Lu1 O3 C20 -162.4(3) . .
O1 Lu1 O3 C20 -22.5(4) . .
O2 Lu1 O3 C20 15.5(3) . .
N1 Lu1 O3 C20 71.1(3) . .
N2 Lu1 O3 C20 118.4(3) . .
Lu1 Lu1 O3 C20 -55.5(3) 7 .
O1 Lu1 O4 C23 123.0(3) 7 .
O5 Lu1 O4 C23 15.3(3) . .
O3 Lu1 O4 C23 -151.1(3) . .
O1 Lu1 O4 C23 66.1(3) . .
O2 Lu1 O4 C23 -154.9(3) . .
N1 Lu1 O4 C23 -29.6(3) . .
N2 Lu1 O4 C23 -74.1(3) . .
Lu1 Lu1 O4 C23 98.6(3) 7 .
O1 Lu1 O5 C25 -101.2(3) 7 .
O3 Lu1 O5 C25 0.6(4) . .
O4 Lu1 O5 C25 -23.7(3) . .
O1 Lu1 O5 C25 -167.8(3) . .
O2 Lu1 O5 C25 148.6(3) . .
N1 Lu1 O5 C25 119.5(3) . .
N2 Lu1 O5 C25 53.5(3) . .
Lu1 Lu1 O5 C25 -135.2(3) 7 .
O1 Lu1 N1 C9 179.9(2) 7 .
O5 Lu1 N1 C9 -92.1(3) . .
O3 Lu1 N1 C9 52.7(3) . .
O4 Lu1 N1 C9 -46.3(3) . .
O1 Lu1 N1 C9 -174.8(3) . .
O2 Lu1 N1 C9 107.4(3) . .
N2 Lu1 N1 C9 1.9(2) . .
Lu1 Lu1 N1 C9 -176.9(2) 7 .
O1 Lu1 N1 C1 -4.7(3) 7 .
O5 Lu1 N1 C1 83.3(2) . .
O3 Lu1 N1 C1 -131.9(2) . .
O4 Lu1 N1 C1 129.1(2) . .
O1 Lu1 N1 C1 0.6(2) . .
O2 Lu1 N1 C1 -77.2(2) . .
N2 Lu1 N1 C1 177.3(3) . .
Lu1 Lu1 N1 C1 -1.5(2) 7 .
O1 Lu1 N2 C10 -179.5(2) 7 .
O5 Lu1 N2 C10 67.4(2) . .
O3 Lu1 N2 C10 -139.8(2) . .
O4 Lu1 N2 C10 140.2(2) . .
O1 Lu1 N2 C10 2.1(3) . .
O2 Lu1 N2 C10 -71.0(2) . .
N1 Lu1 N2 C10 -2.3(2) . .
Lu1 Lu1 N2 C10 4.6(5) 7 .
O1 Lu1 N2 C11 2.3(4) 7 .
O5 Lu1 N2 C11 -110.7(3) . .
O3 Lu1 N2 C11 42.0(3) . .
O4 Lu1 N2 C11 -38.0(3) . .
O1 Lu1 N2 C11 -176.1(3) . .
O2 Lu1 N2 C11 110.8(3) . .
N1 Lu1 N2 C11 179.5(3) . .
Lu1 Lu1 N2 C11 -173.6(2) 7 .
C9 N1 C1 C6 -3.4(5) . .
Lu1 N1 C1 C6 -179.0(2) . .
C9 N1 C1 C2 174.7(3) . .
Lu1 N1 C1 C2 -0.9(4) . .
Lu1 O1 C2 C3 -6.0(5) 7 .
Lu1 O1 C2 C3 178.9(3) . .
Lu1 O1 C2 C1 175.0(2) 7 .
Lu1 O1 C2 C1 -0.1(4) . .
N1 C1 C2 O1 0.7(5) . .
C6 C1 C2 O1 178.8(3) . .
N1 C1 C2 C3 -178.4(3) . .
C6 C1 C2 C3 -0.3(5) . .
O1 C2 C3 C4 -178.6(3) . .
C1 C2 C3 C4 0.4(5) . .
C2 C3 C4 C5 -0.9(5) . .
C3 C4 C5 C6 1.2(5) . .
C4 C5 C6 C7 176.7(4) . .
C4 C5 C6 C1 -1.1(5) . .
N1 C1 C6 C5 178.7(3) . .
C2 C1 C6 C5 0.6(5) . .
N1 C1 C6 C7 0.7(5) . .
C2 C1 C6 C7 -177.4(3) . .
C5 C6 C7 C8 -176.5(4) . .
C1 C6 C7 C8 1.4(5) . .
C6 C7 C8 C9 -0.8(6) . .
C1 N1 C9 C8 4.1(5) . .
Lu1 N1 C9 C8 179.4(2) . .
C1 N1 C9 C10 -176.5(3) . .
Lu1 N1 C9 C10 -1.2(4) . .
C7 C8 C9 N1 -2.0(5) . .
C7 C8 C9 C10 178.6(3) . .
C11 N2 C10 C9 -178.5(3) . .
Lu1 N2 C10 C9 2.9(4) . .
C11 N2 C10 S1 1.7(4) . .
Lu1 N2 C10 S1 -176.91(14) . .
N1 C9 C10 N2 -1.3(5) . .
C8 C9 C10 N2 178.1(3) . .
N1 C9 C10 S1 178.5(2) . .
C8 C9 C10 S1 -2.1(5) . .
C16 S1 C10 N2 -1.7(3) . .
C16 S1 C10 C9 178.5(3) . .
C10 N2 C11 C12 178.3(3) . .
Lu1 N2 C11 C12 -3.5(5) . .
C10 N2 C11 C16 -0.7(4) . .
Lu1 N2 C11 C16 177.5(2) . .
C16 C11 C12 C13 0.9(5) . .
N2 C11 C12 C13 -178.0(3) . .
C11 C12 C13 C14 0.0(5) . .
C12 C13 C14 C15 -0.9(6) . .
C13 C14 C15 C16 0.8(5) . .
C14 C15 C16 C11 0.1(5) . .
C14 C15 C16 S1 178.4(3) . .
C12 C11 C16 C15 -1.0(5) . .
N2 C11 C16 C15 178.0(3) . .
C12 C11 C16 S1 -179.6(3) . .
N2 C11 C16 S1 -0.5(4) . .
C10 S1 C16 C15 -177.3(3) . .
C10 S1 C16 C11 1.2(3) . .
Lu1 O2 C18 C19 10.9(6) . .
Lu1 O2 C18 C17 -171.4(2) . .
F2 C17 C18 O2 65.5(6) . .
F3' C17 C18 O2 -90.5(10) . .
F2' C17 C18 O2 137.9(9) . .
F1 C17 C18 O2 -57.6(5) . .
F3 C17 C18 O2 -170.8(4) . .
F1' C17 C18 O2 27.3(8) . .
F2 C17 C18 C19 -116.6(6) . .
F3' C17 C18 C19 87.5(10) . .
F2' C17 C18 C19 -44.2(9) . .
F1 C17 C18 C19 120.4(4) . .
F3 C17 C18 C19 7.1(6) . .
F1' C17 C18 C19 -154.7(7) . .
O2 C18 C19 C20 1.3(6) . .
C17 C18 C19 C20 -176.3(3) . .
Lu1 O3 C20 C19 -12.6(6) . .
Lu1 O3 C20 C21 168.3(2) . .
C18 C19 C20 O3 -0.6(6) . .
C18 C19 C20 C21 178.5(3) . .
O3 C20 C21 F6 2.7(6) . .
C19 C20 C21 F6 -176.5(5) . .
O3 C20 C21 F4 126.2(4) . .
C19 C20 C21 F4 -53.0(5) . .
O3 C20 C21 F5 -118.2(4) . .
C19 C20 C21 F5 62.5(5) . .
O3 C20 C21 F4' 157.4(15) . .
C19 C20 C21 F4' -21.8(16) . .
O3 C20 C21 F5' -77.0(15) . .
C19 C20 C21 F5' 103.7(15) . .
O3 C20 C21 F6' 38.0(13) . .
C19 C20 C21 F6' -141.3(12) . .
Lu1 O4 C23 C24 -4.5(6) . .
Lu1 O4 C23 C22 177.5(2) . .
F9 C22 C23 O4 -146.9(4) . .
F7 C22 C23 O4 -24.5(5) . .
F8 C22 C23 O4 94.0(4) . .
F9 C22 C23 C24 34.9(5) . .
F7 C22 C23 C24 157.3(3) . .
F8 C22 C23 C24 -84.3(4) . .
O4 C23 C24 C25 -9.3(6) . .
C22 C23 C24 C25 168.7(3) . .
Lu1 O5 C25 C24 21.9(6) . .
Lu1 O5 C25 C26 -158.7(3) . .
C23 C24 C25 O5 0.8(6) . .
C23 C24 C25 C26 -178.5(3) . .
O5 C25 C26 F10 -173.5(4) . .
C24 C25 C26 F10 5.9(6) . .
O5 C25 C26 F12 64.0(5) . .
C24 C25 C26 F12 -116.6(4) . .
O5 C25 C26 F11 -53.1(4) . .
C24 C25 C26 F11 126.3(4) . .
